data_4516182
loop_
_publ_author_name
'Karthikeyan, Muthuraman'
'Ramakrishna, Buthanapalli'
'Vellaiyadevan, Sivalingam'
'Divya, Dhanaraj'
'Manimaran, Bala'

_publ_section_title
;
 Amide-Functionalized Chalcogen-Bridged Flexible Tetranuclear Rhenacycles:
 Synthesis, Characterization, Solvent Effect on the Structure, and Guest
 Binding.
;
_journal_issue 3
_journal_name_full 'ACS omega'
_journal_page_first 3257
_journal_page_last 3266
_journal_paper_doi 10.1021/acsomega.7b02075
_journal_volume 3
_journal_year 2018
_chemical_formula_moiety '2(C34 H28 N4 O8 Re2 S2)'
_chemical_formula_sum 'C68 H56 N8 O16 Re4 S4'
_chemical_formula_weight 2114.25
_space_group_crystal_system monoclinic
_space_group_IT_number 14
_space_group_name_Hall '-P 2yn'
_space_group_name_H-M_alt 'P 1 21/n 1'
_atom_sites_solution_hydrogens geom
_atom_sites_solution_primary direct
_atom_sites_solution_secondary difmap
_audit_creation_date 2014-04-12
_audit_creation_method
;
  Olex2 1.2
  (compiled 2012.05.09 svn.r2324, GUI svn.r4230)
;
_cell_angle_alpha 90.00
_cell_angle_beta 94.39(2)
_cell_angle_gamma 90.00
_cell_formula_units_Z 4
_cell_length_a 20.3840(18)
_cell_length_b 17.0684(13)
_cell_length_c 21.821(12)
_cell_measurement_reflns_used 13308
_cell_measurement_temperature 151(2)
_cell_measurement_theta_max 25.00
_cell_measurement_theta_min 2.5396
_cell_volume 7570(4)
_computing_molecular_graphics
;
O. V. Dolomanov, L. J. Bourhis, R. J. Gildea, J. A. K. Howard and H. Puschmann,
OLEX2: a complete structure solution, refinement and analysis program.
J. Appl. Cryst. (2009). 42, 339-341.
;
_computing_publication_material
;
O. V. Dolomanov, L. J. Bourhis, R. J. Gildea, J. A. K. Howard and H. Puschmann,
OLEX2: a complete structure solution, refinement and analysis program.
J. Appl. Cryst. (2009). 42, 339-341.
;
_computing_structure_refinement
;
SHELXL, G.M. Sheldrick, Acta Cryst.
(2008). A64, 112-122
;
_computing_structure_solution
;
SHELXS, G.M. Sheldrick, Acta Cryst.
(2008). A64, 112-122
;
_diffrn_ambient_temperature 150.7
_diffrn_measured_fraction_theta_full 0.999
_diffrn_measured_fraction_theta_max 0.999
_diffrn_measurement_device_type 'Xcalibur, Eos'
_diffrn_measurement_method '\w scans'
_diffrn_radiation_monochromator graphite
_diffrn_radiation_type MoK\a
_diffrn_radiation_wavelength 0.71073
_diffrn_reflns_av_R_equivalents 0.0735
_diffrn_reflns_av_unetI/netI 0.1000
_diffrn_reflns_limit_h_max 24
_diffrn_reflns_limit_h_min -24
_diffrn_reflns_limit_k_max 19
_diffrn_reflns_limit_k_min -20
_diffrn_reflns_limit_l_max 25
_diffrn_reflns_limit_l_min -25
_diffrn_reflns_number 43196
_diffrn_reflns_theta_full 25.00
_diffrn_reflns_theta_max 25.00
_diffrn_reflns_theta_min 2.59
_diffrn_source 'fine-focus sealed tube'
_exptl_absorpt_coefficient_mu 6.553
_exptl_absorpt_correction_T_max 0.307
_exptl_absorpt_correction_T_min 0.241
_exptl_absorpt_correction_type multi-scan
_exptl_crystal_colour yellow
_exptl_crystal_density_diffrn 1.855
_exptl_crystal_density_method 'not measured'
_exptl_crystal_description BLOCK
_exptl_crystal_F_000 4048
_exptl_crystal_size_max 0.23
_exptl_crystal_size_mid 0.20
_exptl_crystal_size_min 0.18
_platon_squeeze_details
;
;
_refine_diff_density_max 2.936
_refine_diff_density_min -2.304
_refine_diff_density_rms 0.261
_refine_ls_extinction_method none
_refine_ls_goodness_of_fit_ref 1.051
_refine_ls_hydrogen_treatment mixed
_refine_ls_matrix_type full
_refine_ls_number_parameters 841
_refine_ls_number_reflns 13308
_refine_ls_number_restraints 284
_refine_ls_restrained_S_all 1.043
_refine_ls_R_factor_all 0.1088
_refine_ls_R_factor_gt 0.0652
_refine_ls_shift/su_max 0.061
_refine_ls_shift/su_mean 0.003
_refine_ls_structure_factor_coef Fsqd
_refine_ls_weighting_details 'calc w=1/[\s^2^(Fo^2^)+(0.0906P)^2^+0.0000P] where P=(Fo^2^+2Fc^2^)/3'
_refine_ls_weighting_scheme calc
_refine_ls_wR_factor_gt 0.1598
_refine_ls_wR_factor_ref 0.1808
_reflns_number_gt 8466
_reflns_number_total 13308
_reflns_threshold_expression >2sigma(I)
_cod_data_source_file ao7b02075_si_002.cif
_cod_data_source_block 2-DCE
_cod_database_code 4516182

loop_
_space_group_symop_id
_space_group_symop_operation_xyz
1 'x, y, z'
2 '-x+1/2, y+1/2, -z+1/2'
3 '-x, -y, -z'
4 'x-1/2, -y-1/2, z-1/2'

loop_
_atom_site_label
_atom_site_type_symbol
_atom_site_fract_x
_atom_site_fract_y
_atom_site_fract_z
_atom_site_U_iso_or_equiv
_atom_site_adp_type
_atom_site_occupancy
_atom_site_symmetry_multiplicity
_atom_site_calc_flag
_atom_site_refinement_flags
Re1 Re 0.25776(3) 0.08677(3) 0.38590(2) 0.02642(16) Uani 1 1 d U
Re2 Re 0.25928(3) 0.23004(3) 0.25261(3) 0.03002(17) Uani 1 1 d U
Re3 Re 0.84934(3) 0.17847(4) 0.29401(3) 0.03562(18) Uani 1 1 d U
Re4 Re 0.84344(3) 0.30039(4) 0.44005(3) 0.03574(18) Uani 1 1 d U
S4 S 0.18269(16) 0.1342(2) 0.29753(15) 0.0279(8) Uani 1 1 d U
S3 S 0.32192(17) 0.2028(2) 0.35357(17) 0.0323(8) Uani 1 1 d U
C53 C 0.1300(7) 0.3371(9) 0.5692(6) 0.035(3) Uani 1 1 d U
O9 O 0.1705(5) -0.0458(6) 0.4313(5) 0.055(3) Uani 1 1 d U
N5 N 0.2014(5) 0.3169(6) 0.3035(5) 0.029(2) Uani 1 1 d U
N6 N 0.2129(5) 0.1798(6) 0.4428(5) 0.032(2) Uani 1 1 d U
C51 C 0.0819(6) 0.4851(8) 0.3907(7) 0.029(3) Uani 1 1 d U
C35 C 0.2011(6) 0.0073(9) 0.4119(7) 0.037(3) Uani 1 1 d U
C42 C 0.2255(8) 0.2689(10) 0.5261(8) 0.058(5) Uani 1 1 d U
H42 H 0.2535 0.2926 0.5576 0.070 Uiso 1 1 calc R
C36 C 0.3218(6) 0.0573(8) 0.4511(7) 0.028(3) Uani 1 1 d U
O16 O 0.0965(5) 0.4983(6) 0.4458(4) 0.039(2) Uani 1 1 d U
O10 O 0.3591(5) 0.0370(6) 0.4898(5) 0.047(3) Uani 1 1 d U
N8 N 0.0944(5) 0.3987(7) 0.5469(6) 0.039(3) Uani 1 1 d U
H8 H 0.0890 0.4065 0.5070 0.047 Uiso 1 1 calc R
C49 C 0.0964(6) 0.3780(7) 0.3138(6) 0.027(3) Uani 1 1 d U
H49 H 0.0510 0.3815 0.3008 0.033 Uiso 1 1 calc R
C48 C 0.1234(6) 0.4277(7) 0.3576(6) 0.026(3) Uani 1 1 d U
C39 C 0.3201(8) 0.3113(9) 0.2273(8) 0.048(4) Uani 1 1 d U
C37 C 0.2960(6) 0.0098(8) 0.3348(7) 0.030(3) Uani 1 1 d U
C50 C 0.1354(6) 0.3225(7) 0.2884(6) 0.025(3) Uani 1 1 d U
H50 H 0.1155 0.2868 0.2592 0.030 Uiso 1 1 calc R
C47 C 0.1886(6) 0.4187(8) 0.3746(7) 0.035(3) Uani 1 1 d U
H47 H 0.2085 0.4498 0.4070 0.042 Uiso 1 1 calc R
O15 O 0.1409(6) 0.3232(8) 0.6235(5) 0.074(4) Uani 1 1 d U
C44 C 0.1221(7) 0.2525(8) 0.4738(6) 0.029(3) Uani 1 1 d U
H44 H 0.0773 0.2672 0.4660 0.035 Uiso 1 1 calc R
O13 O 0.3515(6) 0.3590(6) 0.2107(6) 0.063(4) Uani 1 1 d U
N7 N 0.0344(5) 0.5247(6) 0.3576(5) 0.034(3) Uani 1 1 d U
H7 H 0.0267 0.5153 0.3181 0.041 Uiso 1 1 calc R
C64 C 0.1532(11) 0.0770(12) 0.1281(8) 0.083(6) Uani 1 1 d U
H64 H 0.1963 0.0562 0.1264 0.100 Uiso 1 1 calc R
C62 C 0.1644(8) 0.0517(9) 0.2430(7) 0.045(3) Uani 1 1 d U
H62A H 0.2061 0.0279 0.2319 0.053 Uiso 1 1 calc R
H62B H 0.1389 0.0110 0.2631 0.053 Uiso 1 1 calc R
C46 C 0.2263(7) 0.3654(8) 0.3456(7) 0.032(3) Uani 1 1 d U
H46 H 0.2723 0.3636 0.3567 0.039 Uiso 1 1 calc R
C43 C 0.1582(6) 0.2858(8) 0.5213(6) 0.029(3) Uani 1 1 d U
C41 C 0.2520(7) 0.2170(9) 0.4846(8) 0.048(4) Uani 1 1 d U
H41 H 0.2981 0.2085 0.4865 0.057 Uiso 1 1 calc R
C56 C 0.4488(7) 0.2306(10) 0.3193(9) 0.055(4) Uani 1 1 d U
C57 C 0.4611(10) 0.3006(11) 0.3461(10) 0.0732(17) Uani 1 1 d U
H57 H 0.4397 0.3123 0.3822 0.088 Uiso 1 1 calc R
O12 O 0.3325(5) 0.1030(6) 0.1840(5) 0.055(3) Uani 1 1 d U
O11 O 0.3175(5) -0.0366(6) 0.3032(5) 0.047(3) Uani 1 1 d U
O14 O 0.1722(6) 0.2689(7) 0.1360(6) 0.068(4) Uani 1 1 d U
S1 S 0.79749(18) 0.3019(2) 0.33099(17) 0.0379(9) Uani 1 1 d U
S2 S 0.86846(17) 0.1647(2) 0.40862(17) 0.0380(9) Uani 1 1 d U
O6 O 0.8940(6) 0.2786(8) 0.5739(6) 0.073(4) Uani 1 1 d U
O2 O 0.9044(6) 0.0175(7) 0.2608(6) 0.066(3) Uani 1 1 d U
O3 O 0.9851(6) 0.2521(7) 0.2815(6) 0.071(4) Uani 1 1 d U
N2 N 0.7482(5) 0.2448(7) 0.4590(6) 0.037(3) Uani 1 1 d U
O1 O 0.8284(6) 0.1911(8) 0.1539(5) 0.067(4) Uani 1 1 d U
N1 N 0.7467(5) 0.1313(7) 0.3022(5) 0.037(3) Uani 1 1 d U
C16 C 0.6213(7) 0.0685(9) 0.3091(6) 0.035(3) Uani 1 1 d U
C9 C 0.6306(6) 0.1768(8) 0.4898(6) 0.031(3) Uani 1 1 d U
C52 C -0.0037(6) 0.5826(8) 0.3871(6) 0.033(3) Uani 1 1 d U
H52A H -0.0167 0.6246 0.3574 0.039 Uiso 1 1 calc R
H52B H 0.0236 0.6063 0.4217 0.039 Uiso 1 1 calc R
O4 O 0.9804(5) 0.3563(6) 0.4130(5) 0.054(3) Uani 1 1 d U
C45 C 0.1482(7) 0.1985(8) 0.4366(6) 0.034(3) Uani 1 1 d U
H45 H 0.1204 0.1734 0.4057 0.041 Uiso 1 1 calc R
C40 C 0.2065(8) 0.2527(8) 0.1802(7) 0.037(3) Uani 1 1 d U
C54 C 0.0647(7) 0.4527(8) 0.5890(7) 0.038(4) Uani 1 1 d U
H54A H 0.0531 0.5023 0.5673 0.046 Uiso 1 1 calc R
H54B H 0.0970 0.4649 0.6240 0.046 Uiso 1 1 calc R
O8 O 0.5277(5) 0.1153(6) 0.4700(5) 0.048(3) Uani 1 1 d U
O7 O 0.5295(5) -0.0010(6) 0.2618(5) 0.048(3) Uani 1 1 d U
N3 N 0.5608(6) 0.1384(7) 0.5689(6) 0.041(3) Uani 1 1 d U
H3 H 0.5920 0.1591 0.5939 0.049 Uiso 1 1 calc R
N4 N 0.5307(6) 0.0222(7) 0.3628(6) 0.043(3) Uani 1 1 d U
H4 H 0.5490 0.0502 0.3934 0.052 Uiso 1 1 calc R
C12 C 0.5662(7) 0.1423(8) 0.5099(7) 0.037(3) Uani 1 1 d U
C2 C 0.8829(7) 0.0768(9) 0.2753(7) 0.038(3) Uani 1 1 d U
C19 C 0.5562(7) 0.0279(9) 0.3089(7) 0.039(3) Uani 1 1 d U
C29 C 0.7994(10) 0.3963(12) 0.2276(10) 0.0732(17) Uani 1 1 d U
C55 C 0.4039(6) 0.1673(9) 0.3413(8) 0.047(4) Uani 1 1 d U
H55A H 0.4239 0.1451 0.3802 0.056 Uiso 1 1 calc R
H55B H 0.4003 0.1246 0.3105 0.056 Uiso 1 1 calc R
C17 C 0.6390(8) 0.1095(10) 0.2591(7) 0.054(5) Uani 1 1 d U
H17 H 0.6076 0.1186 0.2253 0.065 Uiso 1 1 calc R
C30 C 0.8362(10) 0.3736(11) 0.1800(9) 0.0732(17) Uani 1 1 d U
H30 H 0.8797 0.3543 0.1881 0.088 Uiso 1 1 calc R
C4 C 0.9295(7) 0.3375(8) 0.4219(7) 0.039(3) Uani 1 1 d U
C18 C 0.7015(7) 0.1372(10) 0.2576(7) 0.046(4) Uani 1 1 d U
H18 H 0.7126 0.1627 0.2211 0.055 Uiso 1 1 calc R
C7 C 0.7470(7) 0.1888(8) 0.5001(6) 0.033(3) Uani 1 1 d U
H7A H 0.7881 0.1698 0.5175 0.039 Uiso 1 1 calc R
C8 C 0.6909(7) 0.1553(8) 0.5202(7) 0.038(3) Uani 1 1 d U
H8A H 0.6931 0.1191 0.5534 0.046 Uiso 1 1 calc R
C11 C 0.6874(7) 0.2673(9) 0.4303(6) 0.037(3) Uani 1 1 d U
H11 H 0.6860 0.3054 0.3985 0.045 Uiso 1 1 calc R
C10 C 0.6297(7) 0.2353(8) 0.4473(6) 0.035(3) Uani 1 1 d U
H10 H 0.5889 0.2541 0.4292 0.042 Uiso 1 1 calc R
C3 C 0.9347(8) 0.2248(8) 0.2873(8) 0.044(3) Uani 1 1 d U
C22 C 0.9696(7) 0.0576(10) 0.4173(7) 0.046(3) Uani 1 1 d U
C6 C 0.8749(8) 0.2862(10) 0.5249(8) 0.051(4) Uani 1 1 d U
C14 C 0.7288(7) 0.0944(9) 0.3527(7) 0.046(4) Uani 1 1 d U
H14 H 0.7599 0.0906 0.3873 0.056 Uiso 1 1 calc R
C27 C 1.0153(7) 0.0421(13) 0.3712(8) 0.066(5) Uani 1 1 d U
H27 H 1.0353 0.0829 0.3496 0.080 Uiso 1 1 calc R
C21 C 0.9543(8) 0.1424(10) 0.4307(8) 0.056(4) Uani 1 1 d U
H21A H 0.9829 0.1769 0.4078 0.067 Uiso 1 1 calc R
H21B H 0.9637 0.1529 0.4752 0.067 Uiso 1 1 calc R
C13 C 0.5050(7) 0.1010(8) 0.5953(8) 0.044(4) Uani 1 1 d U
H13A H 0.4696 0.0913 0.5625 0.053 Uiso 1 1 calc R
H13B H 0.4874 0.1363 0.6260 0.053 Uiso 1 1 calc R
C20 C 0.4748(7) -0.0265(9) 0.3753(8) 0.047(4) Uani 1 1 d U
H20A H 0.4485 -0.0375 0.3362 0.056 Uiso 1 1 calc R
H20B H 0.4465 0.0025 0.4024 0.056 Uiso 1 1 calc R
C5 C 0.8124(8) 0.4034(10) 0.4566(8) 0.049(4) Uani 1 1 d U
C38 C 0.3067(7) 0.1487(9) 0.2107(7) 0.041(3) Uani 1 1 d U
C34 C 0.7355(10) 0.4151(11) 0.2183(10) 0.0732(17) Uani 1 1 d U
H34 H 0.7104 0.4256 0.2523 0.088 Uiso 1 1 calc R
C63 C 0.1255(9) 0.0800(10) 0.1855(8) 0.057(4) Uani 1 1 d U
C15 C 0.6677(7) 0.0621(10) 0.3565(7) 0.046(4) Uani 1 1 d U
H15 H 0.6579 0.0350 0.3927 0.055 Uiso 1 1 calc R
C28 C 0.8302(9) 0.3904(10) 0.2963(8) 0.059(4) Uani 1 1 d U
H28A H 0.8184 0.4374 0.3198 0.071 Uiso 1 1 calc R
H28B H 0.8788 0.3874 0.2971 0.071 Uiso 1 1 calc R
C23 C 0.9368(9) -0.0048(11) 0.4449(9) 0.062(4) Uani 1 1 d U
H23 H 0.9050 0.0067 0.4733 0.075 Uiso 1 1 calc R
C32 C 0.7435(9) 0.4017(11) 0.1107(10) 0.0732(17) Uani 1 1 d U
H32 H 0.7243 0.4050 0.0697 0.088 Uiso 1 1 calc R
C33 C 0.7055(10) 0.4192(11) 0.1567(9) 0.0732(17) Uani 1 1 d U
H33 H 0.6606 0.4336 0.1487 0.088 Uiso 1 1 calc R
O5 O 0.7908(6) 0.4658(7) 0.4654(7) 0.072(4) Uani 1 1 d U
C1 C 0.8298(7) 0.1891(9) 0.2069(7) 0.041(3) Uani 1 1 d U
C61 C 0.4799(9) 0.2143(12) 0.2651(9) 0.0732(17) Uani 1 1 d U
H61 H 0.4735 0.1652 0.2452 0.088 Uiso 1 1 calc R
C24 C 0.9497(10) -0.0804(11) 0.4317(10) 0.076(5) Uani 1 1 d U
H24 H 0.9282 -0.1227 0.4502 0.091 Uiso 1 1 calc R
C31 C 0.8080(10) 0.3796(11) 0.1193(10) 0.0732(17) Uani 1 1 d U
H31 H 0.8330 0.3687 0.0853 0.088 Uiso 1 1 calc R
C26 C 1.0281(11) -0.0378(15) 0.3604(11) 0.094(7) Uani 1 1 d U
H26 H 1.0595 -0.0518 0.3323 0.112 Uiso 1 1 calc R
C68 C 0.0628(10) 0.1105(13) 0.1878(10) 0.083(6) Uani 1 1 d U
H68 H 0.0457 0.1162 0.2268 0.100 Uiso 1 1 calc R
C60 C 0.5220(9) 0.2737(11) 0.2399(10) 0.0732(17) Uani 1 1 d U
H60 H 0.5387 0.2697 0.2006 0.088 Uiso 1 1 calc R
C25 C 0.9974(12) -0.0925(15) 0.3883(11) 0.094(6) Uani 1 1 d U
H25 H 1.0078 -0.1452 0.3789 0.112 Uiso 1 1 calc R
C67 C 0.0234(15) 0.1333(19) 0.1357(14) 0.140(12) Uani 1 1 d U
H67 H -0.0214 0.1483 0.1366 0.168 Uiso 1 1 calc R
C65 C 0.1208(16) 0.1026(15) 0.0754(11) 0.127(10) Uani 1 1 d U
H65 H 0.1390 0.1016 0.0366 0.153 Uiso 1 1 calc R
C66 C 0.0554(17) 0.1319(17) 0.0842(13) 0.134(11) Uani 1 1 d U
H66 H 0.0320 0.1529 0.0487 0.161 Uiso 1 1 calc R
C58 C 0.5042(9) 0.3589(12) 0.3240(9) 0.0732(17) Uani 1 1 d U
H58 H 0.5100 0.4098 0.3412 0.088 Uiso 1 1 calc R
C59 C 0.5345(10) 0.3337(12) 0.2774(9) 0.0732(17) Uani 1 1 d U
H59 H 0.5721 0.3635 0.2689 0.088 Uiso 1 1 calc R

loop_
_atom_site_aniso_label
_atom_site_aniso_U_11
_atom_site_aniso_U_22
_atom_site_aniso_U_33
_atom_site_aniso_U_23
_atom_site_aniso_U_13
_atom_site_aniso_U_12
Re1 0.0246(3) 0.0268(3) 0.0291(3) 0.0007(2) 0.0098(2) 0.0059(2)
Re2 0.0301(3) 0.0273(3) 0.0348(3) 0.0068(3) 0.0166(3) 0.0085(2)
Re3 0.0281(3) 0.0440(4) 0.0355(3) -0.0003(3) 0.0075(3) -0.0057(3)
Re4 0.0301(3) 0.0394(4) 0.0384(4) -0.0007(3) 0.0069(3) -0.0055(3)
S4 0.0267(18) 0.0291(19) 0.0288(18) 0.0006(15) 0.0092(14) 0.0028(14)
S3 0.0291(19) 0.0270(19) 0.042(2) 0.0028(16) 0.0082(16) 0.0046(15)
C53 0.025(7) 0.048(9) 0.030(6) -0.014(6) -0.008(6) 0.010(6)
O9 0.044(7) 0.054(7) 0.068(8) 0.027(6) 0.002(6) -0.002(5)
N5 0.020(5) 0.026(5) 0.042(6) 0.004(4) 0.010(4) -0.001(4)
N6 0.028(5) 0.038(6) 0.031(6) -0.007(5) 0.007(4) 0.006(5)
C51 0.024(7) 0.025(7) 0.040(7) -0.002(6) 0.003(6) 0.001(5)
C35 0.018(7) 0.050(7) 0.042(8) 0.008(6) -0.002(5) -0.002(5)
C42 0.044(7) 0.081(13) 0.048(10) -0.034(8) -0.008(7) 0.032(9)
C36 0.014(6) 0.029(7) 0.041(7) 0.003(5) 0.012(4) -0.002(5)
O16 0.048(6) 0.037(6) 0.032(5) -0.001(4) 0.010(4) 0.009(5)
O10 0.036(6) 0.062(7) 0.044(6) 0.005(6) 0.003(4) 0.018(5)
N8 0.041(7) 0.042(7) 0.034(7) -0.007(5) 0.006(5) 0.016(5)
C49 0.025(6) 0.027(7) 0.030(7) -0.002(5) 0.005(5) 0.004(5)
C48 0.024(6) 0.010(6) 0.044(8) 0.004(5) 0.010(6) 0.004(5)
C39 0.041(8) 0.041(8) 0.063(10) 0.017(7) 0.016(7) 0.003(6)
C37 0.026(7) 0.023(6) 0.041(7) 0.000(5) 0.003(5) 0.003(5)
C50 0.033(6) 0.015(6) 0.027(7) 0.003(5) 0.004(5) -0.005(5)
C47 0.029(6) 0.033(8) 0.043(9) -0.002(6) 0.006(6) 0.001(6)
O15 0.092(9) 0.098(10) 0.030(5) -0.003(6) -0.002(6) 0.071(8)
C44 0.030(7) 0.030(8) 0.029(7) 0.003(5) 0.009(5) 0.010(6)
O13 0.066(8) 0.037(6) 0.094(10) 0.017(6) 0.039(7) 0.002(5)
N7 0.026(6) 0.037(7) 0.039(7) 0.006(5) 0.010(5) 0.013(5)
C64 0.121(15) 0.094(16) 0.037(8) -0.006(10) 0.014(9) 0.036(13)
C62 0.059(9) 0.040(8) 0.036(7) -0.007(6) 0.011(6) -0.009(6)
C46 0.024(7) 0.031(8) 0.043(8) -0.002(5) 0.001(6) 0.006(5)
C43 0.028(6) 0.033(8) 0.026(6) 0.002(5) 0.010(5) 0.007(5)
C41 0.034(8) 0.048(10) 0.061(11) -0.028(7) -0.006(7) 0.020(7)
C56 0.029(8) 0.051(8) 0.086(11) 0.019(7) 0.011(8) 0.019(6)
C57 0.074(4) 0.074(4) 0.073(4) 0.011(3) 0.016(3) -0.007(3)
O12 0.046(7) 0.046(7) 0.078(9) -0.012(6) 0.035(6) 0.011(5)
O11 0.043(6) 0.040(6) 0.058(7) -0.026(5) 0.011(5) 0.004(5)
O14 0.063(8) 0.088(9) 0.054(7) 0.030(7) 0.011(5) 0.035(7)
S1 0.033(2) 0.043(2) 0.038(2) 0.0014(17) 0.0089(17) -0.0034(17)
S2 0.031(2) 0.046(2) 0.037(2) -0.0025(17) 0.0020(16) -0.0035(17)
O6 0.082(10) 0.094(10) 0.040(6) -0.011(7) -0.010(6) -0.012(8)
O2 0.064(8) 0.052(7) 0.083(10) -0.005(7) 0.014(7) 0.012(6)
O3 0.045(7) 0.081(9) 0.090(10) -0.028(8) 0.031(7) -0.030(6)
N2 0.025(5) 0.046(7) 0.041(7) 0.011(5) 0.006(5) 0.002(4)
O1 0.058(8) 0.108(10) 0.034(5) -0.014(7) 0.004(6) -0.003(7)
N1 0.028(5) 0.057(7) 0.027(6) 0.000(5) 0.004(4) -0.008(5)
C16 0.031(6) 0.054(10) 0.021(6) -0.015(6) 0.010(5) -0.007(6)
C9 0.029(6) 0.027(7) 0.039(8) -0.005(5) 0.010(5) -0.006(5)
C52 0.027(8) 0.035(8) 0.036(8) -0.002(6) 0.001(6) 0.006(6)
O4 0.033(5) 0.053(7) 0.078(8) 0.015(6) 0.011(6) -0.013(5)
C45 0.031(6) 0.040(8) 0.032(8) -0.006(6) 0.004(6) 0.009(6)
C40 0.051(8) 0.025(8) 0.036(6) 0.006(5) 0.020(5) -0.001(6)
C54 0.047(9) 0.028(8) 0.043(9) -0.007(7) 0.020(7) 0.003(6)
O8 0.043(6) 0.050(7) 0.052(6) -0.008(6) 0.005(5) -0.016(5)
O7 0.037(6) 0.065(7) 0.041(6) 0.001(5) 0.000(5) -0.018(5)
N3 0.035(7) 0.045(8) 0.044(6) -0.005(6) 0.018(5) -0.016(6)
N4 0.036(7) 0.051(8) 0.045(6) 0.005(6) 0.017(6) -0.005(6)
C12 0.038(7) 0.034(8) 0.040(7) -0.004(7) 0.013(6) -0.007(6)
C2 0.040(8) 0.033(6) 0.039(7) 0.002(6) -0.001(7) -0.009(5)
C19 0.039(7) 0.043(9) 0.038(7) -0.005(7) 0.007(6) -0.005(6)
C29 0.074(4) 0.074(4) 0.073(4) 0.011(3) 0.016(3) -0.007(3)
C55 0.016(6) 0.060(9) 0.066(10) 0.013(8) 0.008(6) 0.013(5)
C17 0.039(7) 0.085(13) 0.037(8) 0.024(8) -0.007(7) -0.015(8)
C30 0.074(4) 0.074(4) 0.073(4) 0.011(3) 0.016(3) -0.007(3)
C4 0.035(6) 0.031(7) 0.052(9) 0.004(7) 0.006(6) -0.006(6)
C18 0.035(7) 0.076(12) 0.025(7) 0.010(7) -0.006(6) -0.009(8)
C7 0.029(6) 0.036(8) 0.032(8) 0.006(6) -0.007(6) -0.010(6)
C8 0.038(6) 0.037(8) 0.041(9) 0.004(6) 0.011(6) -0.003(6)
C11 0.035(6) 0.047(9) 0.029(8) 0.009(6) -0.003(6) -0.004(6)
C10 0.030(6) 0.045(9) 0.031(8) -0.001(6) 0.011(6) 0.001(6)
C3 0.043(6) 0.029(8) 0.061(9) -0.016(7) 0.021(7) -0.009(6)
C22 0.033(8) 0.058(7) 0.045(9) -0.008(7) -0.007(6) 0.003(6)
C6 0.048(9) 0.063(10) 0.040(6) -0.003(6) -0.004(6) -0.026(8)
C14 0.032(7) 0.071(12) 0.036(8) 0.012(8) -0.001(6) -0.009(7)
C27 0.029(9) 0.107(12) 0.062(12) -0.006(10) 0.004(7) 0.020(9)
C21 0.055(8) 0.057(7) 0.053(9) 0.004(8) -0.009(7) 0.015(7)
C13 0.038(9) 0.038(9) 0.061(10) 0.012(8) 0.027(8) -0.003(7)
C20 0.025(8) 0.055(11) 0.062(11) 0.015(9) 0.010(7) 0.004(7)
C5 0.038(8) 0.051(6) 0.060(9) -0.009(7) 0.008(8) -0.010(6)
C38 0.036(8) 0.039(7) 0.051(8) -0.005(7) 0.018(6) 0.001(6)
C34 0.074(4) 0.074(4) 0.073(4) 0.011(3) 0.016(3) -0.007(3)
C63 0.067(10) 0.061(12) 0.040(7) -0.017(8) -0.002(6) -0.002(8)
C15 0.035(7) 0.070(11) 0.033(8) 0.025(8) 0.000(6) -0.014(7)
C28 0.072(10) 0.046(7) 0.063(6) 0.003(7) 0.021(7) -0.002(8)
C23 0.054(11) 0.065(8) 0.067(12) 0.012(9) 0.000(8) 0.008(8)
C32 0.074(4) 0.074(4) 0.073(4) 0.011(3) 0.016(3) -0.007(3)
C33 0.074(4) 0.074(4) 0.073(4) 0.011(3) 0.016(3) -0.007(3)
O5 0.058(8) 0.052(7) 0.104(11) -0.022(8) 0.004(7) -0.004(6)
C1 0.033(8) 0.060(10) 0.033(5) 0.006(6) 0.010(5) 0.007(7)
C61 0.074(4) 0.074(4) 0.073(4) 0.011(3) 0.016(3) -0.007(3)
C24 0.095(15) 0.052(8) 0.077(15) 0.021(10) -0.018(10) 0.013(10)
C31 0.074(4) 0.074(4) 0.073(4) 0.011(3) 0.016(3) -0.007(3)
C26 0.078(16) 0.123(15) 0.081(17) -0.029(14) 0.011(11) 0.036(14)
C68 0.071(12) 0.109(18) 0.068(11) -0.007(12) -0.001(9) 0.018(11)
C60 0.074(4) 0.074(4) 0.073(4) 0.011(3) 0.016(3) -0.007(3)
C25 0.100(19) 0.094(13) 0.083(18) -0.021(12) -0.024(10) 0.029(12)
C67 0.14(2) 0.17(3) 0.100(16) -0.01(2) -0.043(14) 0.07(2)
C65 0.20(3) 0.12(2) 0.053(10) 0.003(14) -0.010(13) 0.06(2)
C66 0.19(3) 0.12(2) 0.079(12) 0.012(18) -0.049(15) 0.06(2)
C58 0.074(4) 0.074(4) 0.073(4) 0.011(3) 0.016(3) -0.007(3)
C59 0.074(4) 0.074(4) 0.073(4) 0.011(3) 0.016(3) -0.007(3)

loop_
_atom_type_symbol
_atom_type_description
_atom_type_scat_dispersion_real
_atom_type_scat_dispersion_imag
_atom_type_scat_source
C C 0.0033 0.0016 'International Tables Vol C Tables 4.2.6.8 and 6.1.1.4'
H H 0.0000 0.0000 'International Tables Vol C Tables 4.2.6.8 and 6.1.1.4'
O O 0.0106 0.0060 'International Tables Vol C Tables 4.2.6.8 and 6.1.1.4'
S S 0.1246 0.1234 'International Tables Vol C Tables 4.2.6.8 and 6.1.1.4'
Re Re -1.0185 7.2310 'International Tables Vol C Tables 4.2.6.8 and 6.1.1.4'
N N 0.0061 0.0033 'International Tables Vol C Tables 4.2.6.8 and 6.1.1.4'

loop_
_geom_angle_atom_site_label_1
_geom_angle_atom_site_label_2
_geom_angle_atom_site_label_3
_geom_angle
_geom_angle_site_symmetry_3
S4 Re1 S3 80.16(11) .
N6 Re1 S4 86.9(3) .
N6 Re1 S3 80.8(3) .
C35 Re1 S4 96.4(4) .
C35 Re1 S3 173.3(4) .
C35 Re1 N6 93.3(5) .
C35 Re1 C36 89.2(5) .
C35 Re1 C37 88.2(6) .
C36 Re1 S4 174.4(4) .
C36 Re1 S3 94.3(4) .
C36 Re1 N6 93.3(5) .
C36 Re1 C37 88.2(6) .
C37 Re1 S4 91.4(4) .
C37 Re1 S3 97.6(4) .
C37 Re1 N6 177.9(5) .
S3 Re2 S4 79.97(11) .
N5 Re2 S4 82.6(3) .
N5 Re2 S3 86.5(3) .
C39 Re2 S4 173.0(5) .
C39 Re2 S3 95.1(5) .
C39 Re2 N5 92.2(5) .
C40 Re2 S4 97.4(4) .
C40 Re2 S3 175.5(4) .
C40 Re2 N5 89.6(5) .
C40 Re2 C39 87.2(6) .
C40 Re2 C38 91.4(6) .
C38 Re2 S4 93.7(4) .
C38 Re2 S3 92.4(5) .
C38 Re2 N5 176.3(5) .
C38 Re2 C39 91.4(6) .
S2 Re3 S1 78.24(13) .
N1 Re3 S1 81.9(3) .
N1 Re3 S2 87.8(3) .
C2 Re3 S1 171.6(4) .
C2 Re3 S2 95.5(5) .
C2 Re3 N1 92.4(5) .
C2 Re3 C3 91.0(6) .
C2 Re3 C1 85.7(6) .
C3 Re3 S1 94.8(4) .
C3 Re3 S2 92.4(5) .
C3 Re3 N1 176.6(5) .
C1 Re3 S1 100.2(5) .
C1 Re3 S2 176.9(4) .
C1 Re3 N1 89.3(5) .
C1 Re3 C3 90.4(7) .
S2 Re4 S1 79.38(13) .
N2 Re4 S1 85.0(3) .
N2 Re4 S2 81.6(3) .
C4 Re4 S1 94.7(5) .
C4 Re4 S2 92.3(4) .
C4 Re4 N2 173.9(5) .
C6 Re4 S1 173.0(5) .
C6 Re4 S2 95.1(5) .
C6 Re4 N2 90.0(6) .
C6 Re4 C4 89.8(7) .
C5 Re4 S1 93.7(5) .
C5 Re4 S2 171.5(5) .
C5 Re4 N2 92.9(5) .
C5 Re4 C4 93.2(6) .
C5 Re4 C6 91.4(7) .
Re1 S4 Re2 98.60(12) .
C62 S4 Re1 109.2(5) .
C62 S4 Re2 110.1(5) .
Re1 S3 Re2 98.79(13) .
C55 S3 Re1 106.5(5) .
C55 S3 Re2 110.2(6) .
N8 C53 C43 115.2(12) .
O15 C53 N8 124.0(13) .
O15 C53 C43 120.8(13) .
C50 N5 Re2 118.2(9) .
C46 N5 Re2 125.1(9) .
C46 N5 C50 116.6(11) .
C41 N6 Re1 117.9(9) .
C41 N6 C45 119.0(12) .
C45 N6 Re1 123.0(9) .
O16 C51 C48 118.6(12) .
O16 C51 N7 122.7(13) .
N7 C51 C48 118.4(12) .
O9 C35 Re1 173.7(12) .
C43 C42 C41 120.4(14) .
O10 C36 Re1 177.5(12) .
C53 N8 C54 120.2(12) .
C48 C49 C50 119.7(12) .
C49 C48 C51 121.8(12) .
C47 C48 C51 120.9(12) .
C47 C48 C49 117.0(12) .
O13 C39 Re2 175.9(15) .
O11 C37 Re1 178.3(12) .
N5 C50 C49 122.6(12) .
C48 C47 C46 121.3(14) .
C43 C44 C45 121.9(13) .
C51 N7 C52 119.7(12) .
C65 C64 C63 123(2) .
C63 C62 S4 110.8(11) .
N5 C46 C47 122.6(13) .
C42 C43 C53 119.4(12) .
C44 C43 C53 124.2(12) .
C44 C43 C42 116.3(13) .
N6 C41 C42 120.4(14) .
C57 C56 C55 126.2(18) .
C57 C56 C61 117.3(18) .
C61 C56 C55 116.5(17) .
C56 C57 C58 125(2) .
Re4 S1 Re3 99.27(14) .
C28 S1 Re3 112.4(6) .
C28 S1 Re4 106.3(6) .
Re4 S2 Re3 99.70(14) .
C21 S2 Re3 110.9(6) .
C21 S2 Re4 109.6(6) .
C7 N2 Re4 119.9(9) .
C7 N2 C11 116.3(12) .
C11 N2 Re4 123.7(9) .
C18 N1 Re3 121.6(10) .
C18 N1 C14 115.6(12) .
C14 N1 Re3 122.8(9) .
C17 C16 C19 121.5(13) .
C15 C16 C19 122.1(13) .
C15 C16 C17 116.2(13) .
C8 C9 C12 120.2(13) .
C10 C9 C12 120.7(13) .
C10 C9 C8 118.6(13) .
N7 C52 C54 111.6(11) 3_566
N6 C45 C44 121.5(13) .
O14 C40 Re2 177.4(13) .
N8 C54 C52 110.8(11) 3_566
C12 N3 C13 122.6(13) .
C19 N4 C20 125.1(14) .
O8 C12 C9 117.4(13) .
O8 C12 N3 126.1(14) .
N3 C12 C9 116.2(13) .
O2 C2 Re3 175.8(14) .
O7 C19 C16 121.6(13) .
O7 C19 N4 122.3(14) .
N4 C19 C16 116.1(13) .
C30 C29 C28 119.7(18) .
C34 C29 C30 122(2) .
C34 C29 C28 117.9(19) .
C56 C55 S3 113.2(11) .
C18 C17 C16 120.0(14) .
C29 C30 C31 119(2) .
O4 C4 Re4 176.9(14) .
N1 C18 C17 124.7(14) .
N2 C7 C8 125.4(13) .
C7 C8 C9 117.3(13) .
C10 C11 N2 121.1(13) .
C9 C10 C11 120.6(14) .
O3 C3 Re3 178.0(15) .
C27 C22 C21 117.5(17) .
C23 C22 C27 120.6(17) .
C23 C22 C21 121.7(16) .
O6 C6 Re4 179.0(16) .
N1 C14 C15 122.8(14) .
C26 C27 C22 115(2) .
C22 C21 S2 110.9(11) .
N3 C13 C20 110.5(12) 3_656
N4 C20 C13 112.4(12) 3_656
O5 C5 Re4 177.0(15) .
O12 C38 Re2 176.7(15) .
C29 C34 C33 119(2) .
C64 C63 C62 120.3(17) .
C68 C63 C64 118.5(18) .
C68 C63 C62 121.1(16) .
C16 C15 C14 120.4(14) .
C29 C28 S1 108.1(12) .
C24 C23 C22 121.4(19) .
C33 C32 C31 124(2) .
C32 C33 C34 117(2) .
O1 C1 Re3 168.7(13) .
C56 C61 C60 119.6(19) .
C23 C24 C25 116(2) .
C32 C31 C30 118(2) .
C25 C26 C27 121(2) .
C63 C68 C67 123(2) .
C59 C60 C61 113(2) .
C26 C25 C24 126(2) .
C66 C67 C68 113(3) .
C64 C65 C66 113(2) .
C67 C66 C65 129(2) .
C59 C58 C57 112(2) .
C60 C59 C58 131(2) .

loop_
_geom_bond_atom_site_label_1
_geom_bond_atom_site_label_2
_geom_bond_distance
_geom_bond_site_symmetry_2
Re1 S4 2.502(4) .
Re1 S3 2.504(4) .
Re1 N6 2.253(10) .
Re1 C35 1.896(14) .
Re1 C36 1.924(14) .
Re1 C37 1.925(14) .
Re2 S4 2.512(3) .
Re2 S3 2.504(4) .
Re2 N5 2.242(11) .
Re2 C39 1.967(16) .
Re2 C40 1.883(16) .
Re2 C38 1.958(15) .
Re3 S1 2.518(4) .
Re3 S2 2.513(4) .
Re3 N1 2.262(11) .
Re3 C2 1.920(15) .
Re3 C3 1.927(15) .
Re3 C1 1.920(15) .
Re4 S1 2.490(4) .
Re4 S2 2.479(4) .
Re4 N2 2.228(11) .
Re4 C4 1.935(15) .
Re4 C6 1.928(17) .
Re4 C5 1.913(17) .
S4 C62 1.862(14) .
S3 C55 1.816(13) .
C53 N8 1.347(17) .
C53 O15 1.211(17) .
C53 C43 1.510(18) .
O9 C35 1.195(16) .
N5 C50 1.364(16) .
N5 C46 1.309(17) .
N6 C41 1.327(18) .
N6 C45 1.352(16) .
C51 O16 1.236(16) .
C51 C48 1.514(17) .
C51 N7 1.345(16) .
C42 C43 1.400(19) .
C42 C41 1.402(19) .
C36 O10 1.146(15) .
N8 C54 1.464(16) .
C49 C48 1.363(18) .
C49 C50 1.379(17) .
C48 C47 1.360(17) .
C39 O13 1.113(17) .
C37 O11 1.159(15) .
C47 C46 1.376(18) .
C44 C43 1.350(18) .
C44 C45 1.362(17) .
N7 C52 1.439(16) .
C64 C63 1.41(2) .
C64 C65 1.35(3) .
C62 C63 1.51(2) .
C56 C57 1.35(2) .
C56 C55 1.52(2) .
C56 C61 1.41(2) .
C57 C58 1.44(2) .
O12 C38 1.127(16) .
O14 C40 1.180(17) .
S1 C28 1.837(16) .
S2 C21 1.819(15) .
O6 C6 1.116(18) .
O2 C2 1.157(17) .
O3 C3 1.145(16) .
N2 C7 1.313(17) .
N2 C11 1.399(17) .
O1 C1 1.156(17) .
N1 C18 1.292(17) .
N1 C14 1.343(17) .
C16 C19 1.497(19) .
C16 C17 1.368(19) .
C16 C15 1.351(19) .
C9 C12 1.533(18) .
C9 C8 1.402(19) .
C9 C10 1.361(19) .
C52 C54 1.510(18) 3_566
O4 C4 1.117(15) .
C54 C52 1.510(18) 3_566
O8 C12 1.216(16) .
O7 C19 1.229(17) .
N3 C12 1.303(18) .
N3 C13 1.460(16) .
N4 C19 1.325(18) .
N4 C20 1.452(17) .
C29 C30 1.38(3) .
C29 C34 1.34(2) .
C29 C28 1.59(3) .
C17 C18 1.36(2) .
C30 C31 1.41(3) .
C7 C8 1.378(18) .
C11 C10 1.372(18) .
C22 C27 1.45(2) .
C22 C21 1.51(2) .
C22 C23 1.42(2) .
C14 C15 1.372(19) .
C27 C26 1.41(3) .
C13 C20 1.469(19) 3_656
C20 C13 1.469(19) 3_656
C5 O5 1.174(18) .
C34 C33 1.44(3) .
C63 C68 1.38(2) .
C23 C24 1.35(2) .
C32 C33 1.35(3) .
C32 C31 1.37(2) .
C61 C60 1.46(2) .
C24 C25 1.42(3) .
C26 C25 1.30(3) .
C68 C67 1.40(3) .
C60 C59 1.32(3) .
C67 C66 1.34(4) .
C65 C66 1.45(4) .
C58 C59 1.30(3) .

loop_
_platon_squeeze_void_nr
_platon_squeeze_void_average_x
_platon_squeeze_void_average_y
_platon_squeeze_void_average_z
_platon_squeeze_void_volume
_platon_squeeze_void_count_electrons
_platon_squeeze_void_content
1 0.000 0.000 0.000 323 91 ' '
2 0.500 0.500 0.500 323 91 ' '
